data_1516692
loop_
_publ_author_name
'Zhao, Chen'
'Li, Ping'
'Smith, Mark D.'
'Pellechia, Perry J.'
'Shimizu, Ken D.'

_publ_section_title
;
 Experimental Study of the Cooperativity of CH-\p Interactions.
;
_journal_issue 13
_journal_name_full 'Organic letters'
_journal_page_first 3520
_journal_page_last 3523
_journal_paper_doi 10.1021/ol5014729
_journal_volume 16
_journal_year 2014
_chemical_formula_moiety 'C42 H31 N O3'
_chemical_formula_sum 'C42 H31 N O3'
_chemical_formula_weight 597.68
_chemical_name_systematic
;
 ? 
;
_space_group_crystal_system triclinic
_space_group_IT_number 2
_space_group_name_Hall '-P 1'
_space_group_name_H-M_alt 'P -1'
_symmetry_space_group_name_Hall '-P 1'
_symmetry_space_group_name_H-M 'P -1'
_atom_sites_solution_hydrogens geom
_atom_sites_solution_primary direct
_atom_sites_solution_secondary difmap
_audit_creation_date 2012-09-20
_audit_creation_method
;
  Olex2 1.2
  (compiled May  9 2012 12:37:22, GUI svn.r4230)
;
_cell_angle_alpha 76.602(4)
_cell_angle_beta 73.820(4)
_cell_angle_gamma 74.329(4)
_cell_formula_units_Z 2
_cell_length_a 10.1567(17)
_cell_length_b 12.264(2)
_cell_length_c 13.090(2)
_cell_measurement_reflns_used 3596
_cell_measurement_temperature 100(2)
_cell_measurement_theta_max 27.706
_cell_measurement_theta_min 2.189
_cell_volume 1486.0(4)
_computing_cell_refinement 'SAINT-Plus Version 6.45 (Bruker, 2001)'
_computing_data_collection 'SMART Version 5.625 (Bruker, 2001)'
_computing_data_reduction 'SAINT-Plus Version 6.45 (Bruker, 2001)'
_computing_molecular_graphics
;
O. V. Dolomanov, L. J. Bourhis, R. J. Gildea, J. A. K. Howard and H. Puschmann,
OLEX2: a complete structure solution, refinement and analysis program.
J. Appl. Cryst. (2009). 42, 339-341.
;
_computing_publication_material
;
O. V. Dolomanov, L. J. Bourhis, R. J. Gildea, J. A. K. Howard and H. Puschmann,
OLEX2: a complete structure solution, refinement and analysis program.
J. Appl. Cryst. (2009). 42, 339-341.
;
_computing_structure_refinement
;
SHELXL, G.M. Sheldrick, Acta Cryst.
(2008). A64, 112-122
;
_computing_structure_solution 'SHELXS97 (Sheldrick, 1997)'
_diffrn_ambient_temperature 100(2)
_diffrn_measured_fraction_theta_full 1.000
_diffrn_measured_fraction_theta_max 1.000
_diffrn_measurement_device_type 'CCD area detector'
_diffrn_measurement_method 'phi and omega scans'
_diffrn_radiation_monochromator graphite
_diffrn_radiation_type MoK\a
_diffrn_radiation_wavelength 0.71073
_diffrn_reflns_av_R_equivalents 0.0478
_diffrn_reflns_av_unetI/netI 0.0479
_diffrn_reflns_limit_h_max 12
_diffrn_reflns_limit_h_min -12
_diffrn_reflns_limit_k_max 15
_diffrn_reflns_limit_k_min -15
_diffrn_reflns_limit_l_max 16
_diffrn_reflns_limit_l_min -16
_diffrn_reflns_number 22185
_diffrn_reflns_theta_full 26.37
_diffrn_reflns_theta_max 26.37
_diffrn_reflns_theta_min 1.64
_diffrn_source 'sealed tube'
_diffrn_source_current 38.0
_diffrn_source_power 1.786
_diffrn_source_target Mo
_diffrn_source_voltage 47.0
_exptl_absorpt_coefficient_mu 0.083
_exptl_absorpt_correction_T_max 1
_exptl_absorpt_correction_T_min 0.889261
_exptl_absorpt_correction_type multi-scan
_exptl_absorpt_process_details
;
SADABS v.2.10 (Bruker,2003) was used for absorption correction.
R(int) was 0.0465 before and 0.0363 after correction.
The Ratio of minimum to maximum transmission is 0.8893.
The \l/2 correction factor is 0.0015.
;
_exptl_crystal_colour colorless
_exptl_crystal_density_diffrn 1.336
_exptl_crystal_density_method 'not measured'
_exptl_crystal_description block
_exptl_crystal_F_000 628
_exptl_crystal_size_max 0.26
_exptl_crystal_size_mid 0.22
_exptl_crystal_size_min 0.18
_refine_diff_density_max 0.318
_refine_diff_density_min -0.256
_refine_diff_density_rms 0.048
_refine_ls_extinction_method none
_refine_ls_goodness_of_fit_ref 1.024
_refine_ls_hydrogen_treatment constr
_refine_ls_matrix_type full
_refine_ls_number_parameters 417
_refine_ls_number_reflns 6075
_refine_ls_number_restraints 0
_refine_ls_restrained_S_all 1.024
_refine_ls_R_factor_all 0.0653
_refine_ls_R_factor_gt 0.0469
_refine_ls_shift/su_max 0.000
_refine_ls_shift/su_mean 0.000
_refine_ls_structure_factor_coef Fsqd
_refine_ls_weighting_details 'calc w=1/[\s^2^(Fo^2^)+(0.0494P)^2^+0.4324P] where P=(Fo^2^+2Fc^2^)/3'
_refine_ls_weighting_scheme calc
_refine_ls_wR_factor_gt 0.1043
_refine_ls_wR_factor_ref 0.1139
_reflns_number_gt 4696
_reflns_number_total 6075
_reflns_threshold_expression >2sigma(I)
_cod_data_source_file ol5014729_si_004.cif
_cod_data_source_block cza159s
_cod_depositor_comments 'Adding full bibliography for 1516691--1516694.cif.'
_cod_database_code 1516692

loop_
_space_group_symop_id
_space_group_symop_operation_xyz
1 'x, y, z'
2 '-x, -y, -z'

loop_
_atom_site_label
_atom_site_type_symbol
_atom_site_fract_x
_atom_site_fract_y
_atom_site_fract_z
_atom_site_U_iso_or_equiv
_atom_site_adp_type
_atom_site_occupancy
_atom_site_symmetry_multiplicity
_atom_site_calc_flag
_atom_site_refinement_flags
O1 O 0.46951(13) -0.03033(10) 0.36168(10) 0.0256(3) Uani 1 1 d .
O2 O 0.58046(13) 0.40113(10) 0.17204(9) 0.0242(3) Uani 1 1 d .
O3 O 0.28385(13) 0.39020(10) 0.50565(10) 0.0248(3) Uani 1 1 d .
N1 N 0.42801(14) 0.42116(11) 0.33687(11) 0.0165(3) Uani 1 1 d .
C1 C 0.43859(17) 0.07234(13) 0.34409(13) 0.0161(3) Uani 1 1 d .
C2 C 0.49222(17) 0.15962(13) 0.24484(13) 0.0160(3) Uani 1 1 d .
C3 C 0.53738(17) 0.23213(13) 0.30744(13) 0.0163(3) Uani 1 1 d .
H3 H 0.6356 0.1974 0.3161 0.020 Uiso 1 1 calc R
C4 C 0.52218(17) 0.35858(14) 0.25963(13) 0.0173(4) Uani 1 1 d .
C5 C 0.36885(17) 0.35308(14) 0.43029(13) 0.0176(4) Uani 1 1 d .
C6 C 0.43274(17) 0.22817(13) 0.41903(13) 0.0165(4) Uani 1 1 d .
H6 H 0.4837 0.1889 0.4775 0.020 Uiso 1 1 calc R
C7 C 0.32886(17) 0.15663(13) 0.41402(13) 0.0164(4) Uani 1 1 d .
C8 C 0.25157(17) 0.22044(13) 0.32479(13) 0.0157(3) Uani 1 1 d .
C9 C 0.34543(17) 0.22159(13) 0.22716(13) 0.0157(3) Uani 1 1 d .
C10 C 0.30219(18) 0.27124(13) 0.12755(13) 0.0173(4) Uani 1 1 d .
C11 C 0.39736(18) 0.29098(14) 0.02744(13) 0.0204(4) Uani 1 1 d .
H11 H 0.4952 0.2736 0.0244 0.024 Uiso 1 1 calc R
C12 C 0.3508(2) 0.33485(15) -0.06541(14) 0.0256(4) Uani 1 1 d .
H12 H 0.4159 0.3496 -0.1321 0.031 Uiso 1 1 calc R
C13 C 0.2073(2) 0.35804(15) -0.06216(14) 0.0272(4) Uani 1 1 d .
H13 H 0.1756 0.3842 -0.1272 0.033 Uiso 1 1 calc R
C14 C 0.1121(2) 0.34312(15) 0.03468(14) 0.0241(4) Uani 1 1 d .
H14 H 0.0148 0.3600 0.0356 0.029 Uiso 1 1 calc R
C15 C 0.15509(18) 0.30333(13) 0.13295(13) 0.0180(4) Uani 1 1 d .
C16 C 0.05538(17) 0.30338(13) 0.23706(14) 0.0182(4) Uani 1 1 d .
C17 C -0.09084(18) 0.34439(14) 0.24668(15) 0.0220(4) Uani 1 1 d .
H17 H -0.1272 0.3625 0.1839 0.026 Uiso 1 1 calc R
C18 C -0.18119(18) 0.35861(15) 0.34431(15) 0.0241(4) Uani 1 1 d .
H18 H -0.2790 0.3863 0.3483 0.029 Uiso 1 1 calc R
C19 C -0.13122(18) 0.33296(14) 0.43811(15) 0.0234(4) Uani 1 1 d .
H19 H -0.1941 0.3464 0.5051 0.028 Uiso 1 1 calc R
C20 C 0.00906(17) 0.28827(13) 0.43309(14) 0.0192(4) Uani 1 1 d .
H20 H 0.0426 0.2694 0.4973 0.023 Uiso 1 1 calc R
C21 C 0.10428(17) 0.26991(13) 0.33404(13) 0.0169(4) Uani 1 1 d .
C22 C 0.60101(17) 0.10834(13) 0.15440(13) 0.0177(4) Uani 1 1 d .
C23 C 0.72464(18) 0.14686(14) 0.10557(14) 0.0208(4) Uani 1 1 d .
H23 H 0.7422 0.2081 0.1292 0.025 Uiso 1 1 calc R
C24 C 0.82198(19) 0.09657(15) 0.02286(14) 0.0259(4) Uani 1 1 d .
H24 H 0.9058 0.1236 -0.0103 0.031 Uiso 1 1 calc R
C25 C 0.7974(2) 0.00682(16) -0.01172(15) 0.0301(5) Uani 1 1 d .
H25 H 0.8645 -0.0278 -0.0683 0.036 Uiso 1 1 calc R
C26 C 0.6754(2) -0.03216(16) 0.03616(15) 0.0293(4) Uani 1 1 d .
H26 H 0.6586 -0.0938 0.0126 0.035 Uiso 1 1 calc R
C27 C 0.57748(19) 0.01843(14) 0.11840(14) 0.0229(4) Uani 1 1 d .
H27 H 0.4934 -0.0084 0.1507 0.028 Uiso 1 1 calc R
C28 C 0.24637(17) 0.10090(13) 0.51818(13) 0.0176(4) Uani 1 1 d .
C29 C 0.18384(18) 0.01416(14) 0.51447(14) 0.0222(4) Uani 1 1 d .
H29 H 0.1955 -0.0087 0.4474 0.027 Uiso 1 1 calc R
C30 C 0.10496(19) -0.03921(15) 0.60736(15) 0.0258(4) Uani 1 1 d .
H30 H 0.0623 -0.0979 0.6038 0.031 Uiso 1 1 calc R
C31 C 0.08869(19) -0.00670(15) 0.70514(15) 0.0272(4) Uani 1 1 d .
H31 H 0.0351 -0.0433 0.7691 0.033 Uiso 1 1 calc R
C32 C 0.15042(18) 0.07921(15) 0.71003(14) 0.0242(4) Uani 1 1 d .
H32 H 0.1391 0.1014 0.7774 0.029 Uiso 1 1 calc R
C33 C 0.22880(18) 0.13311(14) 0.61680(13) 0.0198(4) Uani 1 1 d .
H33 H 0.2705 0.1923 0.6206 0.024 Uiso 1 1 calc R
C34 C 0.39517(17) 0.54527(13) 0.32066(13) 0.0173(4) Uani 1 1 d .
C35 C 0.28800(18) 0.60825(14) 0.26980(13) 0.0200(4) Uani 1 1 d .
C36 C 0.26482(19) 0.72787(14) 0.25561(14) 0.0231(4) Uani 1 1 d .
H36 H 0.1924 0.7736 0.2212 0.028 Uiso 1 1 calc R
C37 C 0.34392(19) 0.78169(14) 0.29006(14) 0.0235(4) Uani 1 1 d .
H37 H 0.3253 0.8632 0.2794 0.028 Uiso 1 1 calc R
C38 C 0.45033(18) 0.71665(14) 0.34012(14) 0.0219(4) Uani 1 1 d .
H38 H 0.5057 0.7533 0.3631 0.026 Uiso 1 1 calc R
C39 C 0.47545(18) 0.59796(14) 0.35647(13) 0.0192(4) Uani 1 1 d .
H39 H 0.5470 0.5527 0.3919 0.023 Uiso 1 1 calc R
C40 C 0.19829(19) 0.55349(15) 0.23117(15) 0.0258(4) Uani 1 1 d .
H40 H 0.2300 0.4683 0.2503 0.031 Uiso 1 1 calc R
C41 C 0.2195(3) 0.58303(18) 0.10896(18) 0.0504(7) Uani 1 1 d .
H41A H 0.1879 0.6661 0.0877 0.076 Uiso 1 1 calc R
H41B H 0.1648 0.5428 0.0854 0.076 Uiso 1 1 calc R
H41C H 0.3193 0.5592 0.0750 0.076 Uiso 1 1 calc R
C42 C 0.0447(2) 0.58626(18) 0.2892(2) 0.0509(7) Uani 1 1 d .
H42A H 0.0356 0.5630 0.3673 0.076 Uiso 1 1 calc R
H42B H -0.0111 0.5473 0.2654 0.076 Uiso 1 1 calc R
H42C H 0.0106 0.6696 0.2723 0.076 Uiso 1 1 calc R

loop_
_atom_site_aniso_label
_atom_site_aniso_U_11
_atom_site_aniso_U_22
_atom_site_aniso_U_33
_atom_site_aniso_U_23
_atom_site_aniso_U_13
_atom_site_aniso_U_12
O1 0.0264(7) 0.0200(6) 0.0303(7) -0.0035(5) -0.0087(6) -0.0033(5)
O2 0.0285(7) 0.0198(6) 0.0209(7) -0.0021(5) 0.0004(5) -0.0072(5)
O3 0.0293(7) 0.0205(6) 0.0215(7) -0.0072(5) 0.0014(6) -0.0049(5)
N1 0.0180(7) 0.0153(7) 0.0171(7) -0.0034(5) -0.0038(6) -0.0050(6)
C1 0.0149(8) 0.0160(8) 0.0210(9) -0.0039(7) -0.0095(7) -0.0030(6)
C2 0.0167(9) 0.0141(7) 0.0177(8) -0.0028(6) -0.0038(7) -0.0039(6)
C3 0.0155(8) 0.0160(8) 0.0171(8) -0.0027(6) -0.0045(7) -0.0022(6)
C4 0.0155(9) 0.0192(8) 0.0190(9) -0.0044(7) -0.0053(7) -0.0048(7)
C5 0.0181(9) 0.0181(8) 0.0187(9) -0.0026(7) -0.0066(7) -0.0053(7)
C6 0.0176(9) 0.0163(8) 0.0160(8) -0.0016(6) -0.0055(7) -0.0036(6)
C7 0.0172(9) 0.0144(8) 0.0183(8) -0.0031(6) -0.0055(7) -0.0027(6)
C8 0.0189(9) 0.0129(7) 0.0170(8) -0.0036(6) -0.0056(7) -0.0039(6)
C9 0.0168(9) 0.0111(7) 0.0210(9) -0.0044(6) -0.0046(7) -0.0044(6)
C10 0.0227(9) 0.0133(8) 0.0179(9) -0.0040(6) -0.0067(7) -0.0039(7)
C11 0.0209(9) 0.0179(8) 0.0210(9) -0.0029(7) -0.0034(7) -0.0036(7)
C12 0.0331(11) 0.0221(9) 0.0185(9) -0.0020(7) -0.0042(8) -0.0039(8)
C13 0.0376(11) 0.0256(9) 0.0193(9) -0.0018(7) -0.0136(8) -0.0031(8)
C14 0.0257(10) 0.0227(9) 0.0267(10) -0.0029(7) -0.0139(8) -0.0030(7)
C15 0.0226(9) 0.0129(7) 0.0209(9) -0.0038(6) -0.0079(7) -0.0041(7)
C16 0.0202(9) 0.0130(8) 0.0244(9) -0.0035(7) -0.0078(7) -0.0055(7)
C17 0.0222(9) 0.0183(8) 0.0301(10) -0.0052(7) -0.0126(8) -0.0044(7)
C18 0.0147(9) 0.0222(9) 0.0371(11) -0.0085(8) -0.0073(8) -0.0022(7)
C19 0.0196(9) 0.0224(9) 0.0263(10) -0.0071(7) 0.0003(8) -0.0044(7)
C20 0.0200(9) 0.0162(8) 0.0213(9) -0.0028(7) -0.0047(7) -0.0040(7)
C21 0.0172(9) 0.0117(7) 0.0220(9) -0.0021(6) -0.0042(7) -0.0046(6)
C22 0.0187(9) 0.0161(8) 0.0169(8) -0.0016(6) -0.0058(7) -0.0006(7)
C23 0.0224(9) 0.0177(8) 0.0205(9) -0.0013(7) -0.0062(7) -0.0018(7)
C24 0.0211(10) 0.0269(9) 0.0222(9) -0.0005(8) -0.0020(8) 0.0008(7)
C25 0.0302(11) 0.0322(10) 0.0214(10) -0.0109(8) -0.0021(8) 0.0052(8)
C26 0.0337(11) 0.0259(9) 0.0295(10) -0.0123(8) -0.0092(9) -0.0002(8)
C27 0.0213(9) 0.0221(9) 0.0247(10) -0.0064(7) -0.0042(8) -0.0028(7)
C28 0.0157(8) 0.0167(8) 0.0195(9) -0.0005(7) -0.0065(7) -0.0015(6)
C29 0.0240(10) 0.0197(8) 0.0239(9) -0.0022(7) -0.0085(8) -0.0047(7)
C30 0.0261(10) 0.0227(9) 0.0287(10) 0.0017(8) -0.0073(8) -0.0095(8)
C31 0.0240(10) 0.0290(10) 0.0226(10) 0.0074(8) -0.0025(8) -0.0088(8)
C32 0.0229(10) 0.0270(9) 0.0182(9) -0.0008(7) -0.0038(7) -0.0017(7)
C33 0.0193(9) 0.0189(8) 0.0214(9) -0.0025(7) -0.0072(7) -0.0030(7)
C34 0.0192(9) 0.0154(8) 0.0169(8) -0.0039(6) -0.0014(7) -0.0049(6)
C35 0.0222(9) 0.0191(8) 0.0194(9) -0.0039(7) -0.0043(7) -0.0055(7)
C36 0.0266(10) 0.0181(8) 0.0250(10) -0.0020(7) -0.0091(8) -0.0036(7)
C37 0.0294(10) 0.0164(8) 0.0244(10) -0.0052(7) -0.0035(8) -0.0058(7)
C38 0.0244(10) 0.0233(9) 0.0213(9) -0.0072(7) -0.0029(8) -0.0102(7)
C39 0.0192(9) 0.0209(8) 0.0165(9) -0.0045(7) -0.0020(7) -0.0038(7)
C40 0.0298(10) 0.0158(8) 0.0365(11) -0.0017(8) -0.0178(9) -0.0043(7)
C41 0.098(2) 0.0287(11) 0.0451(14) 0.0036(10) -0.0463(14) -0.0257(12)
C42 0.0278(12) 0.0302(11) 0.105(2) -0.0264(13) -0.0230(13) -0.0034(9)

loop_
_atom_type_symbol
_atom_type_description
_atom_type_scat_dispersion_real
_atom_type_scat_dispersion_imag
_atom_type_scat_source
C C 0.0033 0.0016 'International Tables Vol C Tables 4.2.6.8 and 6.1.1.4'
H H 0.0000 0.0000 'International Tables Vol C Tables 4.2.6.8 and 6.1.1.4'
N N 0.0061 0.0033 'International Tables Vol C Tables 4.2.6.8 and 6.1.1.4'
O O 0.0106 0.0060 'International Tables Vol C Tables 4.2.6.8 and 6.1.1.4'

loop_
_geom_angle_atom_site_label_1
_geom_angle_atom_site_label_2
_geom_angle_atom_site_label_3
_geom_angle
C4 N1 C34 122.75(13)
C5 N1 C4 113.89(13)
C5 N1 C34 123.36(13)
O1 C1 C2 130.84(15)
O1 C1 C7 129.50(15)
C7 C1 C2 99.64(12)
C1 C2 C3 96.97(12)
C9 C2 C1 94.86(12)
C9 C2 C3 107.87(13)
C22 C2 C1 115.67(13)
C22 C2 C3 117.86(14)
C22 C2 C9 119.23(14)
C2 C3 H3 110.3
C4 C3 C2 115.01(13)
C4 C3 H3 110.3
C4 C3 C6 105.18(13)
C6 C3 C2 105.37(12)
C6 C3 H3 110.3
O2 C4 N1 124.26(15)
O2 C4 C3 127.90(15)
N1 C4 C3 107.83(13)
O3 C5 N1 124.30(15)
O3 C5 C6 127.75(15)
N1 C5 C6 107.93(14)
C3 C6 H6 110.2
C3 C6 C7 105.01(13)
C5 C6 C3 105.01(12)
C5 C6 H6 110.2
C5 C6 C7 115.85(13)
C7 C6 H6 110.2
C1 C7 C6 96.44(12)
C8 C7 C1 95.04(12)
C8 C7 C6 108.58(12)
C28 C7 C1 115.17(13)
C28 C7 C6 118.76(14)
C28 C7 C8 118.32(14)
C9 C8 C7 109.20(14)
C9 C8 C21 121.91(15)
C21 C8 C7 128.85(14)
C8 C9 C2 108.99(14)
C8 C9 C10 121.87(15)
C10 C9 C2 129.09(15)
C11 C10 C9 123.30(15)
C11 C10 C15 119.49(15)
C15 C10 C9 117.19(15)
C10 C11 H11 119.6
C12 C11 C10 120.89(17)
C12 C11 H11 119.6
C11 C12 H12 120.0
C11 C12 C13 120.00(17)
C13 C12 H12 120.0
C12 C13 H13 119.9
C14 C13 C12 120.20(16)
C14 C13 H13 119.9
C13 C14 H14 119.2
C13 C14 C15 121.60(17)
C15 C14 H14 119.2
C10 C15 C16 120.11(15)
C14 C15 C10 117.50(16)
C14 C15 C16 122.20(16)
C17 C16 C15 122.29(15)
C17 C16 C21 117.35(16)
C21 C16 C15 120.17(15)
C16 C17 H17 119.2
C18 C17 C16 121.52(16)
C18 C17 H17 119.2
C17 C18 H18 119.6
C17 C18 C19 120.70(16)
C19 C18 H18 119.6
C18 C19 H19 120.2
C20 C19 C18 119.66(17)
C20 C19 H19 120.2
C19 C20 H20 119.5
C19 C20 C21 120.93(16)
C21 C20 H20 119.5
C16 C21 C8 117.25(15)
C20 C21 C8 123.14(15)
C20 C21 C16 119.60(15)
C23 C22 C2 122.57(15)
C27 C22 C2 118.64(15)
C27 C22 C23 118.79(16)
C22 C23 H23 119.8
C24 C23 C22 120.46(17)
C24 C23 H23 119.8
C23 C24 H24 120.0
C23 C24 C25 120.08(18)
C25 C24 H24 120.0
C24 C25 H25 120.0
C26 C25 C24 119.97(17)
C26 C25 H25 120.0
C25 C26 H26 120.0
C25 C26 C27 120.07(18)
C27 C26 H26 120.0
C22 C27 H27 119.7
C26 C27 C22 120.63(17)
C26 C27 H27 119.7
C29 C28 C7 118.20(15)
C33 C28 C7 122.88(15)
C33 C28 C29 118.91(15)
C28 C29 H29 119.6
C30 C29 C28 120.88(17)
C30 C29 H29 119.6
C29 C30 H30 120.2
C31 C30 C29 119.67(17)
C31 C30 H30 120.2
C30 C31 H31 120.0
C30 C31 C32 120.06(16)
C32 C31 H31 120.0
C31 C32 H32 119.9
C31 C32 C33 120.24(17)
C33 C32 H32 119.9
C28 C33 C32 120.24(17)
C28 C33 H33 119.9
C32 C33 H33 119.9
C35 C34 N1 120.36(15)
C35 C34 C39 122.09(15)
C39 C34 N1 117.54(14)
C34 C35 C36 116.68(16)
C34 C35 C40 123.26(15)
C36 C35 C40 120.06(15)
C35 C36 H36 119.0
C37 C36 C35 122.05(16)
C37 C36 H36 119.0
C36 C37 H37 120.0
C36 C37 C38 119.95(16)
C38 C37 H37 120.0
C37 C38 H38 120.2
C39 C38 C37 119.60(16)
C39 C38 H38 120.2
C34 C39 H39 120.2
C38 C39 C34 119.61(16)
C38 C39 H39 120.2
C35 C40 H40 107.5
C35 C40 C41 110.99(16)
C35 C40 C42 110.72(16)
C41 C40 H40 107.5
C42 C40 H40 107.5
C42 C40 C41 112.29(19)
C40 C41 H41A 109.5
C40 C41 H41B 109.5
C40 C41 H41C 109.5
H41A C41 H41B 109.5
H41A C41 H41C 109.5
H41B C41 H41C 109.5
C40 C42 H42A 109.5
C40 C42 H42B 109.5
C40 C42 H42C 109.5
H42A C42 H42B 109.5
H42A C42 H42C 109.5
H42B C42 H42C 109.5

loop_
_geom_bond_atom_site_label_1
_geom_bond_atom_site_label_2
_geom_bond_distance
O1 C1 1.1955(19)
O2 C4 1.2036(19)
O3 C5 1.203(2)
N1 C4 1.397(2)
N1 C5 1.393(2)
N1 C34 1.445(2)
C1 C2 1.551(2)
C1 C7 1.548(2)
C2 C3 1.562(2)
C2 C9 1.534(2)
C2 C22 1.503(2)
C3 H3 1.0000
C3 C4 1.515(2)
C3 C6 1.548(2)
C5 C6 1.518(2)
C6 H6 1.0000
C6 C7 1.566(2)
C7 C8 1.533(2)
C7 C28 1.506(2)
C8 C9 1.365(2)
C8 C21 1.436(2)
C9 C10 1.439(2)
C10 C11 1.408(2)
C10 C15 1.424(2)
C11 H11 0.9500
C11 C12 1.368(2)
C12 H12 0.9500
C12 C13 1.398(3)
C13 H13 0.9500
C13 C14 1.371(3)
C14 H14 0.9500
C14 C15 1.411(2)
C15 C16 1.454(2)
C16 C17 1.413(2)
C16 C21 1.424(2)
C17 H17 0.9500
C17 C18 1.367(3)
C18 H18 0.9500
C18 C19 1.395(3)
C19 H19 0.9500
C19 C20 1.370(2)
C20 H20 0.9500
C20 C21 1.409(2)
C22 C23 1.393(2)
C22 C27 1.393(2)
C23 H23 0.9500
C23 C24 1.383(2)
C24 H24 0.9500
C24 C25 1.386(3)
C25 H25 0.9500
C25 C26 1.380(3)
C26 H26 0.9500
C26 C27 1.383(3)
C27 H27 0.9500
C28 C29 1.394(2)
C28 C33 1.387(2)
C29 H29 0.9500
C29 C30 1.386(2)
C30 H30 0.9500
C30 C31 1.381(3)
C31 H31 0.9500
C31 C32 1.385(3)
C32 H32 0.9500
C32 C33 1.389(2)
C33 H33 0.9500
C34 C35 1.391(2)
C34 C39 1.393(2)
C35 C36 1.398(2)
C35 C40 1.511(2)
C36 H36 0.9500
C36 C37 1.382(2)
C37 H37 0.9500
C37 C38 1.386(2)
C38 H38 0.9500
C38 C39 1.384(2)
C39 H39 0.9500
C40 H40 1.0000
C40 C41 1.523(3)
C40 C42 1.521(3)
C41 H41A 0.9800
C41 H41B 0.9800
C41 H41C 0.9800
C42 H42A 0.9800
C42 H42B 0.9800
C42 H42C 0.9800

loop_
_geom_torsion_atom_site_label_1
_geom_torsion_atom_site_label_2
_geom_torsion_atom_site_label_3
_geom_torsion_atom_site_label_4
_geom_torsion
O1 C1 C2 C3 -125.26(18)
O1 C1 C2 C9 126.04(18)
O1 C1 C2 C22 0.3(3)
O1 C1 C7 C6 124.25(18)
O1 C1 C7 C8 -126.37(18)
O1 C1 C7 C28 -1.8(2)
O3 C5 C6 C3 -178.56(17)
O3 C5 C6 C7 66.1(2)
N1 C5 C6 C3 0.35(17)
N1 C5 C6 C7 -114.99(15)
N1 C34 C35 C36 -178.87(15)
N1 C34 C35 C40 1.4(3)
N1 C34 C39 C38 178.28(14)
C1 C2 C3 C4 -147.89(14)
C1 C2 C3 C6 -32.55(14)
C1 C2 C9 C8 33.12(15)
C1 C2 C9 C10 -144.45(16)
C1 C2 C22 C23 -131.89(16)
C1 C2 C22 C27 47.8(2)
C1 C7 C8 C9 -32.29(15)
C1 C7 C8 C21 145.46(16)
C1 C7 C28 C29 -49.8(2)
C1 C7 C28 C33 131.01(16)
C2 C1 C7 C6 -57.22(13)
C2 C1 C7 C8 52.15(13)
C2 C1 C7 C28 176.75(13)
C2 C3 C4 O2 -61.9(2)
C2 C3 C4 N1 119.27(15)
C2 C3 C6 C5 -124.43(13)
C2 C3 C6 C7 -1.79(15)
C2 C9 C10 C11 -13.5(3)
C2 C9 C10 C15 167.77(15)
C2 C22 C23 C24 179.71(15)
C2 C22 C27 C26 -179.32(15)
C3 C2 C9 C8 -65.82(16)
C3 C2 C9 C10 116.61(17)
C3 C2 C22 C23 -17.9(2)
C3 C2 C22 C27 161.80(14)
C3 C6 C7 C1 35.42(14)
C3 C6 C7 C8 -62.12(15)
C3 C6 C7 C28 158.81(13)
C4 N1 C5 O3 -178.81(16)
C4 N1 C5 C6 2.24(18)
C4 N1 C34 C35 87.5(2)
C4 N1 C34 C39 -91.78(19)
C4 C3 C6 C5 -2.49(16)
C4 C3 C6 C7 120.15(13)
C5 N1 C4 O2 177.17(16)
C5 N1 C4 C3 -3.91(18)
C5 N1 C34 C35 -92.4(2)
C5 N1 C34 C39 88.40(19)
C5 C6 C7 C1 150.76(13)
C5 C6 C7 C8 53.21(18)
C5 C6 C7 C28 -85.86(17)
C6 C3 C4 O2 -177.31(17)
C6 C3 C4 N1 3.82(17)
C6 C7 C8 C9 66.25(16)
C6 C7 C8 C21 -116.00(17)
C6 C7 C28 C29 -163.33(14)
C6 C7 C28 C33 17.5(2)
C7 C1 C2 C3 56.24(13)
C7 C1 C2 C9 -52.45(13)
C7 C1 C2 C22 -178.22(13)
C7 C8 C9 C2 -0.60(17)
C7 C8 C9 C10 177.18(14)
C7 C8 C21 C16 -167.28(15)
C7 C8 C21 C20 14.0(3)
C7 C28 C29 C30 -179.07(15)
C7 C28 C33 C32 179.40(15)
C8 C7 C28 C29 61.5(2)
C8 C7 C28 C33 -117.66(17)
C8 C9 C10 C11 169.23(15)
C8 C9 C10 C15 -9.5(2)
C9 C2 C3 C4 -50.48(17)
C9 C2 C3 C6 64.86(15)
C9 C2 C22 C23 115.99(17)
C9 C2 C22 C27 -64.3(2)
C9 C8 C21 C16 10.2(2)
C9 C8 C21 C20 -168.48(15)
C9 C10 C11 C12 177.76(16)
C9 C10 C15 C14 -174.85(14)
C9 C10 C15 C16 10.1(2)
C10 C11 C12 C13 -1.6(3)
C10 C15 C16 C17 174.09(15)
C10 C15 C16 C21 -0.8(2)
C11 C10 C15 C14 6.4(2)
C11 C10 C15 C16 -168.68(14)
C11 C12 C13 C14 3.7(3)
C12 C13 C14 C15 -0.6(3)
C13 C14 C15 C10 -4.4(2)
C13 C14 C15 C16 170.56(16)
C14 C15 C16 C17 -0.7(2)
C14 C15 C16 C21 -175.62(15)
C15 C10 C11 C12 -3.5(2)
C15 C16 C17 C18 -170.89(15)
C15 C16 C21 C8 -9.2(2)
C15 C16 C21 C20 169.50(14)
C16 C17 C18 C19 0.1(3)
C17 C16 C21 C8 175.58(14)
C17 C16 C21 C20 -5.7(2)
C17 C18 C19 C20 -2.9(3)
C18 C19 C20 C21 1.3(2)
C19 C20 C21 C8 -178.25(15)
C19 C20 C21 C16 3.1(2)
C21 C8 C9 C2 -178.53(14)
C21 C8 C9 C10 -0.8(2)
C21 C16 C17 C18 4.2(2)
C22 C2 C3 C4 88.17(17)
C22 C2 C3 C6 -156.49(13)
C22 C2 C9 C8 156.19(14)
C22 C2 C9 C10 -21.4(2)
C22 C23 C24 C25 -0.3(3)
C23 C22 C27 C26 0.4(2)
C23 C24 C25 C26 0.2(3)
C24 C25 C26 C27 0.2(3)
C25 C26 C27 C22 -0.5(3)
C27 C22 C23 C24 0.0(2)
C28 C7 C8 C9 -154.47(14)
C28 C7 C8 C21 23.3(2)
C28 C29 C30 C31 -0.4(3)
C29 C28 C33 C32 0.2(2)
C29 C30 C31 C32 0.3(3)
C30 C31 C32 C33 0.0(3)
C31 C32 C33 C28 -0.3(3)
C33 C28 C29 C30 0.2(2)
C34 N1 C4 O2 -2.7(3)
C34 N1 C4 C3 176.25(14)
C34 N1 C5 O3 1.0(3)
C34 N1 C5 C6 -177.92(14)
C34 C35 C36 C37 0.0(3)
C34 C35 C40 C41 -116.42(19)
C34 C35 C40 C42 118.2(2)
C35 C34 C39 C38 -0.9(3)
C35 C36 C37 C38 0.2(3)
C36 C35 C40 C41 63.9(2)
C36 C35 C40 C42 -61.5(2)
C36 C37 C38 C39 -0.8(3)
C37 C38 C39 C34 1.2(2)
C39 C34 C35 C36 0.3(2)
C39 C34 C35 C40 -179.35(16)
C40 C35 C36 C37 179.73(17)
